data_7240870
loop_
_publ_author_name
'Dittrich, Birger'
'Sever, Christoph'
'Luebben, Jens'

_publ_section_title
;
 Disappearing Disorder
;
_journal_name_full CrystEngComm
_journal_paper_doi 10.1039/D0CE00300J
_journal_year 2020
_chemical_absolute_configuration ad
_chemical_formula_sum 'C12 H19 N3 O5 S'
_chemical_formula_weight 317.36
_chemical_name_systematic 'Imipenem monohydrate'
_chemical_properties_physical Heat-sensitive
_space_group_crystal_system orthorhombic
_space_group_IT_number 19
_space_group_name_Hall 'P 2ac 2ab'
_space_group_name_H-M_alt 'P 21 21 21'
_atom_sites_solution_hydrogens mixed
_audit_conform_dict_location ftp://ftp.iucr.org/pub/cif_core.dic
_audit_conform_dict_name cif_core.dic
_audit_conform_dict_version 2.3
_audit_creation_date '20-Mar-03 T08:17:36-00:00'
_audit_creation_method 'XD routine XDCIF'
_audit_update_record
;
2020-07-05 deposited with the CCDC.	2020-07-09 downloaded from the CCDC.
;
_cell_angle_alpha 90
_cell_angle_beta 90
_cell_angle_gamma 90
_cell_formula_units_Z 4
_cell_length_a 8.2110(4)
_cell_length_b 11.1110(5)
_cell_length_c 15.3198(7)
_cell_measurement_reflns_used 7293
_cell_measurement_temperature 150K(2)
_cell_measurement_theta_max 27.1156
_cell_measurement_theta_min 2.6591
_cell_volume 1397.66(11)
_computing_molecular_graphics 'H\"ubschle, (2011)'
_computing_publication_material 'L\"ubben, (to be published)'
_computing_structure_refinement
;
Dittrich et al, (2013)
Volkov et al, (2006)
;
_diffrn_ambient_temperature 150K(2)
_diffrn_measured_fraction_theta_full 0.998
_diffrn_measured_fraction_theta_max 0.994
_diffrn_measurement_device_type 'HUBER TYP 512 Diffractometer with APEX I CCD detector'
_diffrn_radiation_type MoK\a
_diffrn_radiation_wavelength 0.7107
_diffrn_reflns_av_R_equivalents 0.0849
_diffrn_reflns_av_unetI/netI 0.0524
_diffrn_reflns_Laue_measured_fraction_full 0.998
_diffrn_reflns_Laue_measured_fraction_max 0.994
_diffrn_reflns_limit_h_max 10
_diffrn_reflns_limit_h_min -10
_diffrn_reflns_limit_k_max 14
_diffrn_reflns_limit_k_min -12
_diffrn_reflns_limit_l_max 19
_diffrn_reflns_limit_l_min -19
_diffrn_reflns_number 3097
_diffrn_reflns_point_group_measured_fraction_full 0.998
_diffrn_reflns_point_group_measured_fraction_max 0.994
_diffrn_reflns_theta_full 25.241
_diffrn_reflns_theta_max 27.169
_diffrn_reflns_theta_min 2.264
_exptl_absorpt_coefficient_mu 0.258
_exptl_absorpt_correction_T_max 0.7455
_exptl_absorpt_correction_T_min 0.6641
_exptl_absorpt_correction_type empirical
_exptl_absorpt_process_details
;
SADABS version 2015/1 (G. M. Sheldrick, 2015)
;
_exptl_crystal_density_diffrn 1.508
_exptl_crystal_description plate
_exptl_crystal_F_000 672
_exptl_crystal_size_max 0.09
_exptl_crystal_size_mid 0.0045
_exptl_crystal_size_min 0.0011
_refine_diff_density_max 0.4
_refine_diff_density_min -0.364
_refine_diff_density_rms 0.079
_refine_ls_abs_structure_details
;
Flack x determined using 1053 quotients 
[(I+)-(I-)]/[(I+)+(I-)] (Parsons, Flack and Wagner, Acta 
Cryst. B69 (2013) 249-259). 
;
_refine_ls_abs_structure_Flack 0.00(5)
_refine_ls_extinction_method none
_refine_ls_goodness_of_fit_ref 2.1
_refine_ls_matrix_type full
_refine_ls_number_parameters 190
_refine_ls_number_reflns 1652
_refine_ls_number_restraints 0
_refine_ls_R_factor_all 0.053
_refine_ls_R_factor_gt 0.042
_refine_ls_shift/su_max 0
_refine_ls_structure_factor_coef Fsqd
_refine_ls_weighting_details
;
calc w2 = 1/[s^2^(Fo^2^)] 
;
_refine_ls_weighting_scheme calc
_refine_ls_wR_factor_ref 0.053
_reflns_Friedel_coverage 0.731
_reflns_Friedel_fraction_full 0.998
_reflns_Friedel_fraction_max 0.993
_reflns_number_gt 2787
_reflns_number_total 3097
_reflns_threshold_expression 'I > 2\s(I)'
_cod_data_source_file d0ce00300j2.cif
_cod_data_source_block imi_150
_cod_database_code 7240870

loop_
_space_group_symop_id
_space_group_symop_operation_xyz
1 +X,+Y,+Z
2 1/2-X,-Y,1/2+Z
3 -X,1/2+Y,1/2-Z
4 1/2+X,1/2-Y,-Z

loop_
_atom_local_axes_atom_label
_atom_local_axes_atom0
_atom_local_axes_ax1
_atom_local_axes_atom1
_atom_local_axes_atom2
_atom_local_axes_ax2
S(1) DUM1 Z S(1) C(2) Y
O(1) C(6) Z O(1) N(1) Y
O(2) C(7) X O(2) O(3) Y
O(3) C(7) X O(3) O(2) Y
O(4) C(11) X O(4) H(4O) Y
O(1W) DUM2 Z O(1W) H(2W) Y
N(1) DUM3 Z N(1) C(6) Y
N(2) C(10) X N(2) C(9) Y
N(3) C(10) Z N(3) H(31N) Y
C(1) C(2) X C(1) N(1) Y
C(2) S(1) X C(2) C(1) Y
C(3) DUM4 Z C(3) C(2) Y
C(4) N(1) X C(4) H(4A) Y
C(5) H(5) Z C(5) C(11) X
C(6) O(1) X C(6) N(1) Y
C(7) O(2) X C(7) O(3) Y
C(8) S(1) X C(8) C(9) Y
C(9) N(2) X C(9) C(8) Y
C(10) N(3) X C(10) N(2) Y
C(11) O(4) X C(11) C(12) Y
C(12) C(11) Z C(12) H(12B) X
H(4O) O(4) Z H(4O) C(11) Y
H(1W) O(1W) Z H(1W) H(2W) Y
H(2W) O(1W) Z H(2W) H(1W) Y
H(2) N(2) Z H(2) C(10) Y
H(31N) N(3) Z H(31N) C(10) Y
H(32N) N(3) Z H(32N) C(10) Y
H(3A) C(3) Z H(3A) C(2) Y
H(3B) C(3) Z H(3B) C(2) Y
H(4A) C(4) Z H(4A) N(1) Y
H(5) C(5) Z H(5) C(11) Y
H(8A) C(8) Z H(8A) S(1) Y
H(8B) C(8) Z H(8B) S(1) Y
H(9A) C(9) Z H(9A) N(2) Y
H(9B) C(9) Z H(9B) N(2) Y
H(10) C(10) Z H(10) N(3) Y
H(11) C(11) Z H(11) O(4) Y
H(12A) C(12) Z H(12A) C(11) Y
H(12B) C(12) Z H(12B) C(11) Y
H(12C) C(12) Z H(12C) C(11) Y

loop_
_atom_site_label
_atom_site_type_symbol
_atom_site_fract_x
_atom_site_fract_y
_atom_site_fract_z
_atom_site_U_iso_or_equiv
_atom_site_adp_type
_atom_site_occupancy
_atom_site_symmetry_multiplicity
S(1) S 0.47195(10) 0.50521(7) 0.45499(5) 0.015 Uani 1 4
O(1) O 0.5801(3) 0.9047(2) 0.65162(14) 0.023 Uani 1 4
O(2) O 0.3501(3) 0.67815(19) 0.71556(14) 0.021 Uani 1 4
O(3) O 0.4239(3) 0.51425(19) 0.63950(13) 0.02 Uani 1 4
O(4) O 0.4340(3) 1.13315(18) 0.40595(14) 0.022 Uani 1 4
O(1W) O 0.6877(3) 0.40394(18) 0.70729(14) 0.021 Uani 1 4
N(1) N 0.3726(3) 0.8224(2) 0.56287(16) 0.014 Uani 1 4
N(2) N 0.6887(3) 0.3872(2) 0.28883(17) 0.02 Uani 1 4
N(3) N 0.7302(4) 0.1852(3) 0.32278(18) 0.021 Uani 1 4
C(1) C 0.3953(4) 0.6933(3) 0.56454(19) 0.014 Uani 1 4
C(2) C 0.4288(4) 0.6536(3) 0.48294(19) 0.014 Uani 1 4
C(3) C 0.4324(4) 0.7560(3) 0.41656(19) 0.017 Uani 1 4
C(4) C 0.3744(4) 0.8646(3) 0.47012(18) 0.013 Uani 1 4
C(5) C 0.4992(4) 0.9636(3) 0.49757(18) 0.015 Uani 1 4
C(6) C 0.4991(4) 0.8998(3) 0.58627(19) 0.016 Uani 1 4
C(7) C 0.3880(4) 0.6248(3) 0.64704(19) 0.015 Uani 1 4
C(8) C 0.4558(4) 0.5098(3) 0.33717(17) 0.019 Uani 1 4
C(9) C 0.5120(4) 0.3906(3) 0.2992(2) 0.02 Uani 1 4
C(10) C 0.7811(4) 0.2907(3) 0.2959(2) 0.019 Uani 1 4
C(11) C 0.4429(4) 1.0952(3) 0.49470(19) 0.016 Uani 1 4
C(12) C 0.5638(4) 1.1750(3) 0.5423(2) 0.023 Uani 1 4
H(4O) H 0.3322 1.1087 0.3812 0.014 Uani 1 4
H(1W) H 0.5830 0.4334 0.6899 0.022 Uani 1 4
H(2W) H 0.6807 0.3382 0.7475 0.024 Uani 1 4
H(2) H 0.7450 0.4653 0.2749 0.037 Uani 1 4
H(31N) H 0.6120 0.1732 0.3403 0.021 Uani 1 4
H(32N) H 0.8097 0.1153 0.3262 0.019 Uani 1 4
H(3A) H 0.3499 0.7379 0.3620 0.026 Uani 1 4
H(3B) H 0.5556 0.7698 0.3911 0.026 Uani 1 4
H(4A) H 0.2565 0.9013 0.4478 0.021 Uani 1 4
H(5) H 0.6163 0.9521 0.4639 0.023 Uani 1 4
H(8A) H 0.3298 0.5270 0.3181 0.029 Uani 1 4
H(8B) H 0.5315 0.5823 0.3114 0.029 Uani 1 4
H(9A) H 0.4740 0.3177 0.3435 0.053 Uani 1 4
H(9B) H 0.4532 0.3754 0.2355 0.065 Uani 1 4
H(10) H 0.9099 0.2992 0.2776 0.031 Uani 1 4
H(11) H 0.3220 1.1032 0.5254 0.019 Uani 1 4
H(12A) H 0.6804 1.1733 0.5081 0.028 Uani 1 4
H(12B) H 0.5806 1.1431 0.6091 0.027 Uani 1 4
H(12C) H 0.5170 1.2670 0.5435 0.03 Uani 1 4

loop_
_atom_site_aniso_label
_atom_site_aniso_U_11
_atom_site_aniso_U_22
_atom_site_aniso_U_33
_atom_site_aniso_U_23
_atom_site_aniso_U_13
_atom_site_aniso_U_12
S(1) 0.0186(4) 0.0086(4) 0.0179(3) 0.0009(4) -0.0005(3) 0.0013(4)
O(1) 0.0280(14) 0.0207(14) 0.0205(12) 0.0033(10) -0.0108(11) -0.0092(11)
O(2) 0.0305(14) 0.0161(13) 0.0173(12) 0.0004(10) 0.0021(11) -0.0004(11)
O(3) 0.0286(13) 0.0084(13) 0.0224(12) 0.0053(10) 0.0001(10) 0.0017(11)
O(4) 0.0209(13) 0.0153(14) 0.0289(13) 0.0085(10) -0.0021(11) -0.0044(10)
O(1W) 0.0195(13) 0.0161(14) 0.0276(13) -0.0013(11) 0.0004(11) -0.0017(11)
N(1) 0.0138(14) 0.0112(15) 0.0157(14) 0.0024(11) -0.0018(11) 0.0010(11)
N(2) 0.0199(15) 0.0124(17) 0.0264(16) -0.0017(13) 0.0010(13) 0.0018(13)
N(3) 0.0223(16) 0.0138(17) 0.0257(16) 0.0015(13) 0.0018(12) 0.0020(13)
C(1) 0.0159(17) 0.0108(19) 0.0138(17) 0.0011(12) 0.0000(13) -0.0009(13)
C(2) 0.0163(16) 0.0136(19) 0.0113(15) 0.0001(12) -0.0004(12) 0.0003(14)
C(3) 0.0229(19) 0.0099(18) 0.0168(16) -0.0003(13) -0.0012(13) 0.0023(14)
C(4) 0.0161(16) 0.0093(18) 0.0150(17) 0.0024(12) -0.0001(12) -0.0003(14)
C(5) 0.0155(17) 0.0133(19) 0.0159(15) -0.0004(12) 0.0014(13) -0.0004(13)
C(6) 0.0181(18) 0.0127(19) 0.0158(16) 0.0014(13) -0.0014(13) -0.0032(14)
C(7) 0.0166(16) 0.014(2) 0.0131(16) 0.0046(13) 0.0016(13) -0.0037(14)
C(8) 0.0242(17) 0.0128(19) 0.0197(15) -0.0019(14) 0.0012(13) 0.0074(17)
C(9) 0.0151(17) 0.020(2) 0.0245(17) -0.0071(15) 0.0005(14) 0.0012(15)
C(10) 0.0177(18) 0.018(2) 0.0224(18) -0.0021(15) 0.0038(15) 0.0027(15)
C(11) 0.0173(18) 0.0100(19) 0.0221(17) 0.0007(14) 0.0011(14) -0.0003(14)
C(12) 0.0258(19) 0.0109(18) 0.0315(18) 0.0013(16) -0.0001(17) -0.0031(14)
H(4O) 0.013828 0.019782 0.009187 0.002745 -0.003558 -0.006893
H(1W) 0.0083 0.026379 0.032011 0.004194 -0.000223 0.000332
H(2W) 0.016923 0.023439 0.030669 0.013525 0.005806 -0.004343
H(2) 0.045111 0.019542 0.045571 0.002395 0.012529 -0.003455
H(31N) 0.011016 0.02155 0.031506 0.00074 0.003303 0.004146
H(32N) 0.008735 0.017048 0.030588 0.00233 0.001337 0.001787
H(3A) 0.039088 0.022259 0.015813 -0.004319 -0.008401 0.003813
H(3B) 0.029837 0.024212 0.023524 0.001033 0.010239 -0.001401
H(4A) 0.022573 0.019936 0.021628 -0.001844 -0.005994 0.002201
H(5) 0.020394 0.024669 0.024212 0.001266 0.00617 0.003291
H(8A) 0.029772 0.029886 0.028164 -0.006318 -0.007262 0.016282
H(8B) 0.043194 0.019899 0.023441 0.001474 0.006938 0.002386
H(9A) 0.027426 0.019654 0.111217 0.009608 0.019518 0.004577
H(9B) 0.056675 0.069085 0.068741 -0.054678 -0.039736 0.043949
H(10) 0.01528 0.035658 0.041778 0.000099 0.008582 -0.000072
H(11) 0.015404 0.023331 0.017107 0.001178 0.003123 0.000181
H(12A) 0.019285 0.036316 0.027588 0.002407 -0.00188 -0.00896
H(12B) 0.033952 0.031054 0.014748 0.00236 -0.0089 -0.005351
H(12C) 0.038294 0.015548 0.034776 -0.002518 -0.009731 -0.001358

loop_
_atom_type_symbol
_atom_type_description
_atom_type_scat_dispersion_real
_atom_type_scat_dispersion_imag
_atom_type_scat_source
S S 0.1250 0.1230 'Invariom modelling (Acta Cryst. A61, 314--320)'
O O 0.0110 0.0060 'Invariom modelling (Acta Cryst. A61, 314--320)'
N N 0.0060 0.0030 'Invariom modelling (Acta Cryst. A61, 314--320)'
C C 0.0030 0.0020 'Invariom modelling (Acta Cryst. A61, 314--320)'
H H 0.0000 0.0000 'Invariom modelling (Acta Cryst. A61, 314--320)'

loop_
_geom_angle_atom_site_label_1
_geom_angle_atom_site_label_2
_geom_angle_atom_site_label_3
_geom_angle
_geom_angle_site_symmetry_1
_geom_angle_site_symmetry_2
_geom_angle_site_symmetry_3
_geom_angle_publ_flag
C(1) N(1) C(6) 120.7(3) 1_555 1_555 1_555 yes
N(1) C(1) C(2) 109.4(3) 1_555 1_555 1_555 yes
N(1) C(1) C(7) 121.4(3) 1_555 1_555 1_555 yes
C(2) C(1) C(7) 129.1(3) 1_555 1_555 1_555 yes
S(1) C(2) C(1) 125.3(2) 1_555 1_555 1_555 yes
S(1) C(2) C(3) 122.6(2) 1_555 1_555 1_555 yes
C(1) C(2) C(3) 112.1(3) 1_555 1_555 1_555 yes
C(2) C(3) C(4) 102.9(2) 1_555 1_555 1_555 yes
C(6) C(5) C(11) 117.8(2) 1_555 1_555 1_555 yes
O(1) C(6) N(1) 130.8(3) 1_555 1_555 1_555 yes
O(1) C(6) C(5) 135.8(3) 1_555 1_555 1_555 yes
N(1) C(6) C(5) 93.3(2) 1_555 1_555 1_555 yes
O(2) C(7) O(3) 126.6(3) 1_555 1_555 1_555 yes
O(2) C(7) C(1) 119.1(3) 1_555 1_555 1_555 yes
O(3) C(7) C(1) 114.3(3) 1_555 1_555 1_555 yes
N(2) C(10) N(3) 124.7(3) 1_555 1_555 1_555 yes
O(4) C(11) C(5) 108.9(2) 1_555 1_555 1_555 yes
O(4) C(11) C(12) 108.6(3) 1_555 1_555 1_555 yes
C(5) C(11) C(12) 110.3(3) 1_555 1_555 1_555 yes

loop_
_geom_bond_atom_site_label_1
_geom_bond_atom_site_label_2
_geom_bond_distance
_geom_bond_site_symmetry_1
_geom_bond_site_symmetry_2
_geom_bond_publ_flag
S(1) C(2) 1.740(3) 1_555 1_555 yes
O(1) C(6) 1.203(3) 1_555 1_555 yes
O(2) C(7) 1.245(4) 1_555 1_555 yes
O(3) C(7) 1.269(4) 1_555 1_555 yes
O(4) C(11) 1.425(3) 1_555 1_555 yes
O(4) H(4O) 0.9575 1_555 1_555 yes
O(1W) H(1W) 0.9575 1_555 1_555 yes
O(1W) H(2W) 0.9575 1_555 1_555 yes
N(1) C(1) 1.446(4) 1_555 1_555 yes
N(1) C(6) 1.395(4) 1_555 1_555 yes
N(2) C(10) 1.318(4) 1_555 1_555 yes
N(2) H(2) 1.0054 1_555 1_555 yes
N(3) C(10) 1.311(4) 1_555 1_555 yes
C(1) C(2) 1.354(4) 1_555 1_555 yes
C(1) C(7) 1.477(4) 1_555 1_555 yes
C(2) C(3) 1.526(4) 1_555 1_555 yes
C(3) C(4) 1.535(4) 1_555 1_555 yes
C(5) C(6) 1.533(4) 1_555 1_555 yes
C(5) C(11) 1.535(4) 1_555 1_555 yes
C(8) C(9) 1.518(4) 1_555 1_555 yes
C(11) C(12) 1.517(4) 1_555 1_555 yes
